data_1509693
loop_
_publ_author_name
'Larsson, L.O.'

_publ_section_title
;
 The crystal structure of silver sulphite
;
_journal_name_full 'Acta Chemica Scandinavica (1-27,1973-42,1988)'
_journal_page_first 2261
_journal_page_last 2269
_journal_paper_doi 10.3891/acta.chem.scand.23-2261
_journal_volume 23
_journal_year 1969
_chemical_formula_sum 'Ag2 O3 S'
_chemical_name_systematic 'Ag2 (S O3)'
_space_group_IT_number 14
_symmetry_space_group_name_Hall '-P 2ybc'
_symmetry_space_group_name_H-M 'P 1 21/c 1'
_cell_angle_alpha 90
_cell_angle_beta 120.7
_cell_angle_gamma 90
_cell_formula_units_Z 4
_cell_length_a 4.6507
_cell_length_b 7.891
_cell_length_c 11.173
_cell_volume 352.569
_citation_journal_id_ASTM ACSAA4
_cod_data_source_file silver2-3_154.cif
_cod_data_source_block Ag2O3S1
_cod_original_cell_volume 352.5689
_cod_original_formula_sum 'Ag2 O3 S1'
_cod_database_code 1509693

loop_
_symmetry_equiv_pos_as_xyz
x,y,z
-x,y+1/2,-z+1/2
-x,-y,-z
x,-y-1/2,z-1/2

loop_
_atom_site_label
_atom_site_type_symbol
_atom_site_fract_x
_atom_site_fract_y
_atom_site_fract_z
_atom_site_occupancy
_atom_site_U_iso_or_equiv
Ag2 Ag+1 0.2733 0.623 0.0599 1 0.0
O2 O-2 0.144 0.292 0.4703 1 0.0
O3 O-2 0.5917 0.38 0.1301 1 0.0
O1 O-2 0.2778 0.2266 0.2112 1 0.0
S1 S+4 0.4324 0.21 0.1218 1 0.0
Ag1 Ag+1 0.1524 0.48 0.3038 1 0.0
